data_1548801
loop_
_publ_author_name
'Green, Alexander R.'
'Owczarzak, Kendall K.'
'Thomas, Mallory'
'Olrogg, Garrett M.'
'Whitver, Ethan'
'Crescente, Joseph V.'
'Peters, Joshua'
'Doud, Cheyann M.'
'Storm, Mitchell M.'
'Fink, Kathryn D.'
'Bilotti, Caroline'
'Cardenas, Allan Jay'

_publ_section_title
;
 Naphthalene-1-carbaldehyde oxime
;
_journal_coeditor_code HB4179
_journal_issue 12
_journal_name_full IUCrData
_journal_page_first x171720
_journal_paper_doi 10.1107/S2414314617017205
_journal_volume 2
_journal_year 2017
_chemical_formula_iupac 'C11 H9 N O'
_chemical_formula_moiety 'C11 H9 N O'
_chemical_formula_sum 'C11 H9 N O'
_chemical_formula_weight 171.20
_chemical_name_systematic 'Naphthalene-1-carbaldehyde oxime'
_space_group_crystal_system orthorhombic
_space_group_IT_number 19
_space_group_name_Hall 'P 2ac 2ab'
_space_group_name_H-M_alt 'P 21 21 21'
_symmetry_space_group_name_Hall 'P 2ac 2ab'
_symmetry_space_group_name_H-M 'P 21 21 21'
_atom_sites_solution_primary dual
_audit_creation_method
;
Olex2 1.2
(compiled 2017.08.10 svn.r3458 for OlexSys, GUI svn.r5381)
;
_cell_angle_alpha 90
_cell_angle_beta 90
_cell_angle_gamma 90
_cell_formula_units_Z 8
_cell_length_a 6.0506(8)
_cell_length_b 13.7423(18)
_cell_length_c 20.886(3)
_cell_measurement_reflns_used 1679
_cell_measurement_temperature 150.15
_cell_measurement_theta_max 27.321
_cell_measurement_theta_min 3.121
_cell_volume 1736.7(4)
_computing_cell_refinement
;
SAINT (Bruker, 2016)
;
_computing_data_collection
;
APEX2 (Bruker, 2016)
;
_computing_data_reduction
;
SAINT (Bruker, 2016)
;
_computing_molecular_graphics
;
<i>OLEX2</i> (Dolomanov <i>et al.</i>,  2009)
;
_computing_publication_material
;
<i>OLEX2</i> (Dolomanov <i>et al.</i>,  2009)
;
_computing_structure_refinement
;
<i>olex2.refine</i> (Bourhis <i>et al.</i>,  2015)
;
_computing_structure_solution
;
SHELXT (Sheldrick, 2015)
;
_diffrn_ambient_temperature 150.15
_diffrn_measured_fraction_theta_full 0.9915
_diffrn_measured_fraction_theta_max 0.9915
_diffrn_measurement_device_type 'Bruker APEXII CCD'
_diffrn_radiation_type 'Mo K\a'
_diffrn_radiation_wavelength 0.71073
_diffrn_reflns_av_R_equivalents 0.0770
_diffrn_reflns_limit_h_max 7
_diffrn_reflns_limit_h_min -7
_diffrn_reflns_limit_k_max 16
_diffrn_reflns_limit_k_min -18
_diffrn_reflns_limit_l_max 27
_diffrn_reflns_limit_l_min -26
_diffrn_reflns_number 8745
_diffrn_reflns_theta_full 25.9981
_diffrn_reflns_theta_max 26.00
_diffrn_reflns_theta_min 3.28
_exptl_absorpt_coefficient_mu 0.085
_exptl_absorpt_correction_T_max 0.7456
_exptl_absorpt_correction_T_min 0.6777
_exptl_absorpt_correction_type multi-scan
_exptl_absorpt_process_details
;
(SADABS; Bruker, 2016)
;
_exptl_crystal_colour 'clear colourless'
_exptl_crystal_density_diffrn 1.3094
_exptl_crystal_description needle
_exptl_crystal_F_000 720.3282
_exptl_crystal_size_max 0.50
_exptl_crystal_size_mid 0.10
_exptl_crystal_size_min 0.10
_refine_diff_density_max 0.3956
_refine_diff_density_min -0.4570
_refine_ls_abs_structure_details unk
_refine_ls_goodness_of_fit_ref 1.0362
_refine_ls_hydrogen_treatment refall
_refine_ls_matrix_type full
_refine_ls_number_constraints 36
_refine_ls_number_parameters 237
_refine_ls_number_reflns 3390
_refine_ls_number_restraints 0
_refine_ls_restrained_S_all 1.0362
_refine_ls_R_factor_all 0.1295
_refine_ls_R_factor_gt 0.0687
_refine_ls_shift/su_max 0.0018
_refine_ls_shift/su_mean 0.0001
_refine_ls_structure_factor_coef Fsqd
_refine_ls_weighting_details 'w=1/[\s^2^(Fo^2^)+(0.0462P)^2^+0.5394P] where P=(Fo^2^+2Fc^2^)/3'
_refine_ls_weighting_scheme calc
_refine_ls_wR_factor_gt 0.1197
_refine_ls_wR_factor_ref 0.1389
_reflns_number_gt 2106
_reflns_number_total 3390
_reflns_threshold_expression I>2\s(I)
_cod_data_source_file hb4179sup1.cif
_cod_data_source_block I
_cod_original_sg_symbol_Hall ' P 2ac 2ab'
_cod_database_code 1548801

loop_
_space_group_symop_id
_space_group_symop_operation_xyz
1 x,y,z
2 x+1/2,-y+1/2,-z
3 -x,y+1/2,-z+1/2
4 -x+1/2,-y,z+1/2

loop_
_atom_site_type_symbol
_atom_site_label
_atom_site_fract_x
_atom_site_fract_y
_atom_site_fract_z
_atom_site_U_iso_or_equiv
_atom_site_adp_type
_atom_site_occupancy
O O1 0.8084(5) 0.74706(19) 0.04014(14) 0.0416(8) Uani 1.000000
H H1 0.823(5) 0.8017(9) 0.0227(16) 0.0624(11) Uiso 1.000000
N N1 0.6345(5) 0.7510(2) 0.08423(14) 0.0314(8) Uani 1.000000
C C1 0.5986(7) 0.6671(3) 0.10891(17) 0.0315(10) Uani 1.000000
H H1a 0.6895(7) 0.6136(3) 0.09740(17) 0.0378(12) Uiso 1.000000
C C2 0.4174(6) 0.6533(3) 0.15500(17) 0.0256(9) Uani 1.000000
C C3 0.2503(7) 0.7215(3) 0.1597(2) 0.0355(10) Uani 1.000000
H H3 0.2534(7) 0.7774(3) 0.1330(2) 0.0426(13) Uiso 1.000000
C C4 0.0769(7) 0.7093(3) 0.2030(2) 0.0421(11) Uani 1.000000
H H4 -0.0347(7) 0.7577(3) 0.2061(2) 0.0505(14) Uiso 1.000000
C C5 0.0664(7) 0.6287(3) 0.2408(2) 0.0415(12) Uani 1.000000
H H5 -0.0535(7) 0.6211(3) 0.2698(2) 0.0498(14) Uiso 1.000000
C C6 0.2303(7) 0.5570(3) 0.23757(16) 0.0313(10) Uani 1.000000
C C7 0.2237(7) 0.4731(3) 0.27754(18) 0.0403(11) Uani 1.000000
H H7 0.1044(7) 0.4645(3) 0.30657(18) 0.0484(14) Uiso 1.000000
C C8 0.3859(8) 0.4055(3) 0.27451(19) 0.0452(12) Uani 1.000000
H H8 0.3778(8) 0.3495(3) 0.30107(19) 0.0543(15) Uiso 1.000000
C C9 0.5660(7) 0.4168(3) 0.23276(18) 0.0380(11) Uani 1.000000
H H9 0.6797(7) 0.3691(3) 0.23166(18) 0.0456(13) Uiso 1.000000
C C10 0.5776(7) 0.4967(3) 0.19358(18) 0.0301(9) Uani 1.000000
H H10 0.6994(7) 0.5036(3) 0.16521(18) 0.0361(11) Uiso 1.000000
C C11 0.4108(6) 0.5691(3) 0.19476(17) 0.0243(9) Uani 1.000000
O O2 0.5555(5) 0.92557(18) -0.04725(14) 0.0380(7) Uani 1.000000
H H2 0.507(4) 0.8683(8) -0.0472(17) 0.0570(11) Uiso 1.000000
N N2 0.7406(5) 0.9316(2) -0.00713(14) 0.0285(8) Uani 1.000000
C C12 0.7995(6) 1.0199(3) 0.00150(17) 0.0297(9) Uani 1.000000
H H12 0.7167(6) 1.0704(3) -0.01825(17) 0.0356(11) Uiso 1.000000
C C13 0.9902(6) 1.0455(2) 0.04078(16) 0.0244(9) Uani 1.000000
C C14 1.1498(6) 0.9772(3) 0.05384(17) 0.0286(9) Uani 1.000000
H H14 1.1352(6) 0.9136(3) 0.03645(17) 0.0343(11) Uiso 1.000000
C C15 1.3321(7) 0.9985(3) 0.09178(17) 0.0335(10) Uani 1.000000
H H15 1.4389(7) 0.9496(3) 0.10032(17) 0.0402(12) Uiso 1.000000
C C16 1.3585(7) 1.0891(3) 0.11676(18) 0.0359(10) Uani 1.000000
H H16 1.4837(7) 1.1031(3) 0.14262(18) 0.0431(12) Uiso 1.000000
C C17 1.2003(6) 1.1630(3) 0.10446(16) 0.0270(9) Uani 1.000000
C C18 1.2236(7) 1.2576(3) 0.13064(17) 0.0356(11) Uani 1.000000
H H18 1.3501(7) 1.2724(3) 0.15579(17) 0.0428(13) Uiso 1.000000
C C19 1.0696(8) 1.3274(3) 0.12058(19) 0.0383(11) Uani 1.000000
H H19 1.0872(8) 1.3900(3) 0.13919(19) 0.0460(13) Uiso 1.000000
C C20 0.8845(8) 1.3073(3) 0.08279(18) 0.0356(11) Uani 1.000000
H H20 0.7776(8) 1.3568(3) 0.07551(18) 0.0428(13) Uiso 1.000000
C C21 0.8553(7) 1.2169(3) 0.05604(18) 0.0322(10) Uani 1.000000
H H21 0.7290(7) 1.2043(3) 0.03031(18) 0.0386(12) Uiso 1.000000
C C22 1.0139(6) 1.1419(3) 0.06679(16) 0.0244(9) Uani 1.000000

loop_
_atom_site_aniso_label
_atom_site_aniso_U_11
_atom_site_aniso_U_22
_atom_site_aniso_U_33
_atom_site_aniso_U_12
_atom_site_aniso_U_13
_atom_site_aniso_U_23
O1 0.0419(17) 0.0351(17) 0.0478(17) 0.0067(16) 0.0178(16) 0.0087(14)
N1 0.029(2) 0.036(2) 0.0295(17) 0.0005(18) 0.0009(17) 0.0025(16)
C1 0.035(2) 0.026(2) 0.034(2) 0.006(2) 0.003(2) 0.0017(18)
C2 0.023(2) 0.025(2) 0.029(2) -0.004(2) -0.0020(19) -0.0052(17)
C3 0.029(2) 0.032(2) 0.046(2) 0.001(2) -0.010(2) -0.005(2)
C4 0.025(2) 0.043(3) 0.059(3) 0.004(2) 0.001(3) -0.019(2)
C5 0.024(2) 0.051(3) 0.049(3) -0.011(2) 0.012(2) -0.023(2)
C6 0.027(2) 0.044(3) 0.023(2) -0.009(2) -0.0017(19) -0.0135(19)
C7 0.034(3) 0.055(3) 0.032(2) -0.024(3) 0.002(2) -0.002(2)
C8 0.050(3) 0.046(3) 0.040(3) -0.020(3) -0.018(2) 0.014(2)
C9 0.035(3) 0.036(2) 0.042(2) -0.009(2) -0.009(2) 0.006(2)
C10 0.024(2) 0.029(2) 0.037(2) -0.006(2) -0.002(2) 0.0026(18)
C11 0.022(2) 0.026(2) 0.0246(19) -0.0066(19) -0.0037(19) -0.0070(17)
O2 0.0285(15) 0.0326(15) 0.0530(17) -0.0075(15) -0.0088(16) -0.0036(15)
N2 0.0243(18) 0.0275(18) 0.0336(17) 0.0001(16) 0.0037(17) -0.0038(15)
C12 0.029(2) 0.027(2) 0.034(2) -0.0015(19) -0.002(2) -0.0004(18)
C13 0.029(2) 0.0231(19) 0.0207(18) -0.0050(18) 0.0014(18) 0.0042(16)
C14 0.029(2) 0.028(2) 0.029(2) 0.006(2) 0.002(2) 0.0020(18)
C15 0.029(2) 0.039(3) 0.033(2) 0.005(2) 0.000(2) 0.002(2)
C16 0.026(2) 0.054(3) 0.028(2) -0.001(2) -0.002(2) 0.005(2)
C17 0.022(2) 0.037(2) 0.0222(19) -0.0055(19) 0.0010(19) 0.0054(18)
C18 0.037(3) 0.043(3) 0.027(2) -0.010(2) -0.001(2) 0.000(2)
C19 0.053(3) 0.024(2) 0.038(2) -0.005(2) 0.005(2) -0.0056(19)
C20 0.041(3) 0.026(2) 0.039(2) 0.000(2) 0.004(2) -0.004(2)
C21 0.033(3) 0.034(2) 0.029(2) -0.005(2) -0.002(2) 0.0068(19)
C22 0.025(2) 0.025(2) 0.023(2) -0.0016(18) 0.0026(17) 0.0070(16)

loop_
_atom_type_symbol
_atom_type_scat_Cromer_Mann_a1
_atom_type_scat_Cromer_Mann_a2
_atom_type_scat_Cromer_Mann_a3
_atom_type_scat_Cromer_Mann_a4
_atom_type_scat_Cromer_Mann_b1
_atom_type_scat_Cromer_Mann_b2
_atom_type_scat_Cromer_Mann_b3
_atom_type_scat_Cromer_Mann_b4
_atom_type_scat_Cromer_Mann_c
_atom_type_scat_dispersion_source
_atom_type_scat_dispersion_real
_atom_type_scat_dispersion_imag
_atom_type_scat_source
H 0.49300 0.32291 0.14019 0.04081 10.51090 26.12570 3.14236 57.79970 0.0030380000826 'Henke, Gullikson and Davis, At. Data and Nucl. Data Tables, 1993, 54, 2' 0.00000 0.00000 'International Tables'
C 2.31000 1.02000 1.58860 0.86500 20.84390 10.20750 0.56870 51.65120 0.215599998832 'Henke, Gullikson and Davis, At. Data and Nucl. Data Tables, 1993, 54, 2' 0.00347 0.00161 'nternational Tables '
O 3.04850 2.28680 1.54630 0.86700 13.27710 5.70110 0.32390 32.90890 0.250800013542 'Henke, Gullikson and Davis, At. Data and Nucl. Data Tables, 1993, 54, 2' 0.01158 0.00611 'International Tables V'
N 12.21260 3.13220 2.01250 1.16630 0.00570 9.89330 28.99750 0.58260 -11.5290002823 'Henke, Gullikson and Davis, At. Data and Nucl. Data Tables, 1993, 54, 2' 0.00653 0.00323 'International Tables V'

loop_
_geom_angle_atom_site_label_1
_geom_angle_atom_site_label_2
_geom_angle_atom_site_label_3
_geom_angle
N1 O1 H1 109(2)
C1 N1 O1 111.0(3)
H1a C1 N1 119.8(2)
C2 C1 N1 120.4(4)
C2 C1 H1a 119.8(2)
C3 C2 C1 120.3(3)
C11 C2 C1 120.4(3)
C11 C2 C3 119.3(4)
H3 C3 C2 119.5(2)
C4 C3 C2 121.0(4)
C4 C3 H3 119.5(3)
H4 C4 C3 119.7(3)
C5 C4 C3 120.6(4)
C5 C4 H4 119.7(3)
H5 C5 C4 119.6(3)
C6 C5 C4 120.7(4)
C6 C5 H5 119.6(2)
C7 C6 C5 121.4(4)
C11 C6 C5 119.5(4)
C11 C6 C7 119.0(4)
H7 C7 C6 119.7(3)
C8 C7 C6 120.5(4)
C8 C7 H7 119.7(3)
H8 C8 C7 119.5(3)
C9 C8 C7 121.1(4)
C9 C8 H8 119.5(3)
H9 C9 C8 120.1(3)
C10 C9 C8 119.9(4)
C10 C9 H9 120.1(3)
H10 C10 C9 119.5(3)
C11 C10 C9 121.0(4)
C11 C10 H10 119.5(2)
C6 C11 C2 118.9(3)
C10 C11 C2 122.7(3)
C10 C11 C6 118.4(3)
N2 O2 H2 110(2)
C12 N2 O2 111.3(3)
H12 C12 N2 119.0(2)
C13 C12 N2 121.9(4)
C13 C12 H12 119.0(2)
C14 C13 C12 120.2(3)
C22 C13 C12 120.9(3)
C22 C13 C14 118.9(3)
H14 C14 C13 119.1(2)
C15 C14 C13 121.8(4)
C15 C14 H14 119.1(2)
H15 C15 C14 119.8(2)
C16 C15 C14 120.4(4)
C16 C15 H15 119.8(3)
H16 C16 C15 119.8(3)
C17 C16 C15 120.4(4)
C17 C16 H16 119.8(2)
C18 C17 C16 121.3(4)
C22 C17 C16 119.7(4)
C22 C17 C18 119.0(4)
H18 C18 C17 119.3(2)
C19 C18 C17 121.4(4)
C19 C18 H18 119.3(2)
H19 C19 C18 120.0(2)
C20 C19 C18 120.0(4)
C20 C19 H19 120.0(2)
H20 C20 C19 119.6(2)
C21 C20 C19 120.7(4)
C21 C20 H20 119.6(3)
H21 C21 C20 119.9(3)
C22 C21 C20 120.2(4)
C22 C21 H21 119.9(2)
C17 C22 C13 118.8(3)
C21 C22 C13 122.6(3)
C21 C22 C17 118.6(3)

loop_
_geom_bond_atom_site_label_1
_geom_bond_atom_site_label_2
_geom_bond_distance
O1 H1 0.839(18)
O1 N1 1.399(4)
N1 C1 1.281(4)
C1 H1a 0.9500(6)
C1 C2 1.471(5)
C2 C3 1.381(5)
C2 C11 1.425(5)
C3 H3 0.9500(6)
C3 C4 1.395(6)
C4 H4 0.951(6)
C4 C5 1.362(6)
C5 H5 0.950(6)
C5 C6 1.401(6)
C6 C7 1.424(6)
C6 C11 1.421(5)
C7 H7 0.950(6)
C7 C8 1.352(6)
C8 H8 0.951(6)
C8 C9 1.404(6)
C9 H9 0.950(6)
C9 C10 1.371(5)
C10 H10 0.950(6)
C10 C11 1.418(5)
O2 H2 0.840(13)
O2 N2 1.401(4)
N2 C12 1.277(4)
C12 H12 0.951(6)
C12 C13 1.459(5)
C13 C14 1.374(5)
C13 C22 1.439(5)
C14 H14 0.949(6)
C14 C15 1.389(5)
C15 H15 0.950(6)
C15 C16 1.359(5)
C16 H16 0.950(6)
C16 C17 1.418(6)
C17 C18 1.418(5)
C17 C22 1.405(5)
C18 H18 0.950(6)
C18 C19 1.353(6)
C19 H19 0.951(6)
C19 C20 1.398(6)
C20 H20 0.950(6)
C20 C21 1.374(5)
C21 H21 0.950(6)
C21 C22 1.426(5)

loop_
_geom_hbond_atom_site_label_D
_geom_hbond_atom_site_label_H
_geom_hbond_atom_site_label_A
_geom_hbond_site_symmetry_A
_geom_hbond_distance_DH
_geom_hbond_distance_HA
_geom_hbond_distance_DA
_geom_hbond_angle_DHA
O1 H1 N2 . 0.839(18) 1.955(18) 2.752(4) 158(3)
O2 H2 O1 2_465 0.840(13) 1.995(17) 2.808(4) 163(2)
C1 H1A O2 2_565 0.949(6) 2.508(5) 3.305(5) 141.6(4)
